data_7053640
loop_
_publ_author_name
'Barys, Maciej'
'Ciunik, Zbigniew'
'Drabent, Krzysztof'
'Kwiecie\'n, Anna'

_publ_section_title
;
 Stable hemiaminals containing a triazole ring
;
_journal_issue 11
_journal_name_full 'New Journal of Chemistry'
_journal_page_first 2605
_journal_paper_doi 10.1039/c0nj00346h
_journal_volume 34
_journal_year 2010
_chemical_formula_moiety 'C9 H8 Cl N5 O3'
_chemical_formula_sum 'C9 H8 Cl N5 O3'
_chemical_formula_weight 269.65
_chemical_name_common (2-chloro-6-nitrophenyl)(4H-1,2,4-triazole-4-ylamino)methanol
_chemical_name_systematic
;
(2-chloro-6-nitrophenyl)(4H-1,2,4-triazole-4-ylamino)methanol
;
_space_group_IT_number 14
_symmetry_cell_setting monoclinic
_symmetry_space_group_name_Hall '-P 2ybc'
_symmetry_space_group_name_H-M 'P 1 21/c 1'
_atom_sites_solution_hydrogens geom
_atom_sites_solution_primary direct
_atom_sites_solution_secondary difmap
_audit_creation_method SHELXL-97
_cell_angle_alpha 90.00
_cell_angle_beta 100.04(3)
_cell_angle_gamma 90.00
_cell_formula_units_Z 8
_cell_length_a 12.882(4)
_cell_length_b 8.440(3)
_cell_length_c 21.129(7)
_cell_measurement_reflns_used 6273
_cell_measurement_temperature 100(2)
_cell_measurement_theta_max 30.00
_cell_measurement_theta_min 2.90
_cell_volume 2262.1(13)
_computing_structure_refinement 'SHELXL-97 (Sheldrick, 1997)'
_computing_structure_solution 'SHELXS-97 (Sheldrick, 1990)'
_diffrn_ambient_temperature 100(2)
_diffrn_measured_fraction_theta_full 0.998
_diffrn_measured_fraction_theta_max 0.953
_diffrn_measurement_device_type KM4-CCD
_diffrn_measurement_method /w
_diffrn_radiation_monochromator graphite
_diffrn_radiation_source 'fine-focus sealed tube'
_diffrn_radiation_type MoK\a
_diffrn_radiation_wavelength 0.71073
_diffrn_reflns_av_R_equivalents 0.1096
_diffrn_reflns_av_sigmaI/netI 0.1725
_diffrn_reflns_limit_h_max 16
_diffrn_reflns_limit_h_min -17
_diffrn_reflns_limit_k_max 11
_diffrn_reflns_limit_k_min -9
_diffrn_reflns_limit_l_max 29
_diffrn_reflns_limit_l_min -29
_diffrn_reflns_number 25378
_diffrn_reflns_theta_full 25.00
_diffrn_reflns_theta_max 30.00
_diffrn_reflns_theta_min 2.90
_exptl_absorpt_coefficient_mu 0.347
_exptl_absorpt_correction_type none
_exptl_crystal_colour yellow
_exptl_crystal_density_diffrn 1.584
_exptl_crystal_density_method 'not measured'
_exptl_crystal_description plates
_exptl_crystal_F_000 1104
_exptl_crystal_size_max 0.18
_exptl_crystal_size_mid 0.12
_exptl_crystal_size_min 0.10
_refine_diff_density_max 0.448
_refine_diff_density_min -0.279
_refine_diff_density_rms 0.073
_refine_ls_extinction_method none
_refine_ls_goodness_of_fit_ref 1.052
_refine_ls_hydrogen_treatment mixed
_refine_ls_matrix_type full
_refine_ls_number_parameters 335
_refine_ls_number_reflns 6273
_refine_ls_number_restraints 0
_refine_ls_restrained_S_all 1.052
_refine_ls_R_factor_all 0.1898
_refine_ls_R_factor_gt 0.0789
_refine_ls_shift/su_max 0.000
_refine_ls_shift/su_mean 0.000
_refine_ls_structure_factor_coef Fsqd
_refine_ls_weighting_details 'calc w=1/[\s^2^(Fo^2^)+(0.0532P)^2^+0.0000P] where P=(Fo^2^+2Fc^2^)/3'
_refine_ls_weighting_scheme calc
_refine_ls_wR_factor_gt 0.1421
_refine_ls_wR_factor_ref 0.1660
_reflns_number_gt 2957
_reflns_number_total 6273
_reflns_threshold_expression >2sigma(I)
_cod_data_source_file c0nj00346h.txt
_cod_data_source_block 5
_cod_depositor_comments
;
The following automatic conversions were performed:

'_symmetry_cell_setting' value 'Monoclinic' changed to 'monoclinic'
according to /home/saulius/struct/CIF-dictionaries/cif_core.dic
dictionary named 'cif_core.dic' version 2.4.2 from 2011-04-26.

Automatic conversion script
Id: cif_fix_values 1891 2012-01-12 08:04:46Z andrius 
;
_cod_original_sg_symbol_H-M P21/c
_cod_database_code 7053640

loop_
_symmetry_equiv_pos_as_xyz
'x, y, z'
'-x, y+1/2, -z+1/2'
'-x, -y, -z'
'x, -y-1/2, z-1/2'

loop_
_atom_site_label
_atom_site_type_symbol
_atom_site_fract_x
_atom_site_fract_y
_atom_site_fract_z
_atom_site_U_iso_or_equiv
_atom_site_adp_type
_atom_site_occupancy
_atom_site_symmetry_multiplicity
_atom_site_calc_flag
_atom_site_refinement_flags
ClA Cl 0.04377(10) 0.25303(16) 0.55898(6) 0.0442(3) Uani 1 1 d .
O1A O 0.4548(2) 0.1030(4) 0.55912(14) 0.0353(8) Uani 1 1 d .
O2A O 0.5228(3) 0.3290(4) 0.59329(16) 0.0488(9) Uani 1 1 d .
O14A O 0.3271(2) 0.2804(3) 0.47300(13) 0.0290(7) Uani 1 1 d .
H41A H 0.3058 0.3388 0.4412 0.044 Uiso 1 1 calc R
N1A N 0.2498(3) -0.0639(4) 0.33250(15) 0.0284(9) Uani 1 1 d .
N2A N 0.1416(3) -0.0394(4) 0.32438(17) 0.0385(10) Uani 1 1 d .
N3A N 0.2119(3) 0.0122(4) 0.42391(14) 0.0207(8) Uani 1 1 d .
N4A N 0.2213(3) 0.0538(4) 0.48937(15) 0.0239(8) Uani 1 1 d .
H40A H 0.275(3) -0.009(5) 0.510(2) 0.026(12) Uiso 1 1 d .
N5A N 0.4515(3) 0.2363(5) 0.58409(16) 0.0269(8) Uani 1 1 d .
C1A C 0.2555(3) 0.2547(4) 0.57116(17) 0.0183(9) Uani 1 1 d .
C2A C 0.1699(3) 0.2761(4) 0.60223(19) 0.0240(10) Uani 1 1 d .
C3A C 0.1808(4) 0.3194(5) 0.66644(19) 0.0286(11) Uani 1 1 d .
H3A H 0.1203 0.3345 0.6858 0.034 Uiso 1 1 calc R
C4A C 0.2810(4) 0.3403(5) 0.70199(19) 0.0277(11) Uani 1 1 d .
H4A H 0.2893 0.3713 0.7458 0.033 Uiso 1 1 calc R
C5A C 0.3678(4) 0.3164(5) 0.67420(18) 0.0268(10) Uani 1 1 d .
H5A H 0.4366 0.3295 0.6985 0.032 Uiso 1 1 calc R
C6A C 0.3540(3) 0.2725(4) 0.60979(17) 0.0203(9) Uani 1 1 d .
C14A C 0.2404(3) 0.2257(4) 0.49887(17) 0.0202(9) Uani 1 1 d .
H14A H 0.1761 0.2842 0.4778 0.024 Uiso 1 1 calc R
C1TA C 0.2890(4) -0.0305(5) 0.39161(19) 0.0266(10) Uani 1 1 d .
H1TA H 0.3618 -0.0353 0.4097 0.032 Uiso 1 1 calc R
C2TA C 0.1220(4) 0.0044(5) 0.3802(2) 0.0352(11) Uani 1 1 d .
H2TA H 0.0538 0.0278 0.3890 0.042 Uiso 1 1 calc R
ClB Cl 0.06830(9) 0.66758(13) 0.60368(5) 0.0302(3) Uani 1 1 d .
O1B O 0.4506(2) 0.9541(3) 0.68628(13) 0.0343(8) Uani 1 1 d .
O2B O 0.5472(3) 0.7576(4) 0.66653(15) 0.0450(9) Uani 1 1 d .
O14B O 0.3461(2) 0.7340(3) 0.74748(12) 0.0250(7) Uani 1 1 d .
H41B H 0.3284 0.6771 0.7764 0.037 Uiso 1 1 calc R
N1B N 0.2346(3) 1.0603(4) 0.86602(16) 0.0311(9) Uani 1 1 d .
N2B N 0.1274(3) 1.0680(5) 0.84289(17) 0.0403(10) Uani 1 1 d .
N3B N 0.2075(3) 0.9846(4) 0.76620(14) 0.0222(8) Uani 1 1 d .
N4B N 0.2236(3) 0.9410(4) 0.70387(15) 0.0246(9) Uani 1 1 d .
H40B H 0.276(4) 0.997(5) 0.701(2) 0.032(14) Uiso 1 1 d .
N5B N 0.4636(3) 0.8264(4) 0.66040(16) 0.0259(8) Uani 1 1 d .
C1B C 0.2755(3) 0.7434(4) 0.63419(17) 0.0198(9) Uani 1 1 d .
C2B C 0.1951(3) 0.6892(4) 0.58610(19) 0.0223(9) Uani 1 1 d .
C3B C 0.2123(4) 0.6479(5) 0.52542(18) 0.0247(10) Uani 1 1 d .
H3B H 0.1555 0.6102 0.4942 0.030 Uiso 1 1 calc R
C4B C 0.3121(4) 0.6615(5) 0.51022(19) 0.0285(11) Uani 1 1 d .
H4B H 0.3242 0.6318 0.4687 0.034 Uiso 1 1 calc R
C5B C 0.3939(4) 0.7181(4) 0.55534(19) 0.0247(10) Uani 1 1 d .
H5B H 0.4627 0.7289 0.5454 0.030 Uiso 1 1 calc R
C6B C 0.3737(3) 0.7590(4) 0.61554(17) 0.0191(9) Uani 1 1 d .
C14B C 0.2562(3) 0.7740(4) 0.70252(17) 0.0200(9) Uani 1 1 d .
H14B H 0.1963 0.7057 0.7104 0.024 Uiso 1 1 calc R
C1TB C 0.2806(4) 1.0097(5) 0.81946(19) 0.0282(10) Uani 1 1 d .
H1TB H 0.3542 0.9931 0.8225 0.034 Uiso 1 1 calc R
C2TB C 0.1133(4) 1.0217(5) 0.7827(2) 0.0340(11) Uani 1 1 d .
H2TB H 0.0470 1.0150 0.7549 0.041 Uiso 1 1 calc R

loop_
_atom_site_aniso_label
_atom_site_aniso_U_11
_atom_site_aniso_U_22
_atom_site_aniso_U_33
_atom_site_aniso_U_23
_atom_site_aniso_U_13
_atom_site_aniso_U_12
ClA 0.0308(8) 0.0630(8) 0.0386(7) -0.0028(6) 0.0052(6) 0.0015(6)
O1A 0.043(2) 0.0375(18) 0.0278(17) 0.0039(14) 0.0119(16) 0.0110(15)
O2A 0.045(2) 0.059(2) 0.047(2) -0.0069(18) 0.0177(19) -0.016(2)
O14A 0.039(2) 0.0280(16) 0.0182(15) 0.0073(12) 0.0009(14) 0.0013(14)
N1A 0.035(3) 0.032(2) 0.0182(19) -0.0036(15) 0.0058(17) 0.0027(18)
N2A 0.042(3) 0.044(2) 0.028(2) -0.0117(17) 0.0046(19) -0.003(2)
N3A 0.026(2) 0.0233(18) 0.0136(16) -0.0032(13) 0.0052(16) -0.0018(15)
N4A 0.042(3) 0.0221(18) 0.0087(16) -0.0001(14) 0.0067(16) 0.0019(18)
N5A 0.025(2) 0.035(2) 0.0192(18) -0.0026(16) -0.0006(16) 0.0061(18)
C1A 0.029(3) 0.0122(18) 0.0135(18) 0.0004(15) 0.0035(18) 0.0022(18)
C2A 0.024(3) 0.022(2) 0.027(2) -0.0019(17) 0.005(2) 0.0031(18)
C3A 0.037(3) 0.028(2) 0.024(2) 0.0060(18) 0.013(2) 0.012(2)
C4A 0.046(3) 0.025(2) 0.013(2) -0.0004(17) 0.006(2) 0.005(2)
C5A 0.035(3) 0.027(2) 0.015(2) 0.0011(17) -0.005(2) 0.000(2)
C6A 0.025(3) 0.0195(19) 0.017(2) 0.0032(16) 0.0037(19) 0.0064(18)
C14A 0.028(3) 0.021(2) 0.0130(19) 0.0035(15) 0.0062(18) 0.0022(18)
C1TA 0.023(3) 0.032(2) 0.024(2) 0.0000(18) 0.005(2) 0.006(2)
C2TA 0.025(3) 0.045(3) 0.035(3) -0.013(2) 0.004(2) 0.000(2)
ClB 0.0241(7) 0.0387(6) 0.0277(6) -0.0020(5) 0.0039(5) 0.0027(5)
O1B 0.049(2) 0.0275(17) 0.0268(16) -0.0044(13) 0.0072(15) -0.0136(15)
O2B 0.030(2) 0.063(2) 0.0397(19) -0.0091(17) 0.0010(16) 0.0109(19)
O14B 0.0323(19) 0.0258(15) 0.0173(14) 0.0047(12) 0.0055(13) 0.0020(13)
N1B 0.032(3) 0.039(2) 0.0217(19) -0.0076(16) 0.0020(18) 0.0026(18)
N2B 0.038(3) 0.058(3) 0.029(2) -0.0109(19) 0.016(2) 0.005(2)
N3B 0.028(2) 0.0267(18) 0.0124(16) -0.0029(13) 0.0040(15) 0.0021(16)
N4B 0.037(3) 0.0218(19) 0.0176(18) -0.0026(14) 0.0116(17) 0.0013(18)
N5B 0.028(2) 0.028(2) 0.0227(18) 0.0030(16) 0.0068(17) -0.0055(18)
C1B 0.027(3) 0.0165(19) 0.0159(19) 0.0025(15) 0.0047(18) 0.0042(18)
C2B 0.029(3) 0.016(2) 0.023(2) 0.0030(16) 0.007(2) 0.0047(18)
C3B 0.034(3) 0.023(2) 0.015(2) -0.0005(16) -0.003(2) 0.0001(19)
C4B 0.048(3) 0.021(2) 0.020(2) 0.0010(17) 0.016(2) 0.005(2)
C5B 0.029(3) 0.021(2) 0.027(2) -0.0036(17) 0.012(2) -0.0015(18)
C6B 0.023(3) 0.0166(19) 0.018(2) 0.0037(16) 0.0054(18) 0.0025(18)
C14B 0.032(3) 0.0166(19) 0.0126(18) 0.0010(15) 0.0081(18) 0.0029(18)
C1TB 0.029(3) 0.033(2) 0.021(2) -0.0069(18) -0.002(2) 0.000(2)
C2TB 0.021(3) 0.053(3) 0.028(2) -0.010(2) 0.003(2) 0.001(2)

loop_
_atom_type_symbol
_atom_type_description
_atom_type_scat_dispersion_real
_atom_type_scat_dispersion_imag
_atom_type_scat_source
C C 0.0033 0.0016 'International Tables Vol C Tables 4.2.6.8 and 6.1.1.4'
H H 0.0000 0.0000 'International Tables Vol C Tables 4.2.6.8 and 6.1.1.4'
N N 0.0061 0.0033 'International Tables Vol C Tables 4.2.6.8 and 6.1.1.4'
O O 0.0106 0.0060 'International Tables Vol C Tables 4.2.6.8 and 6.1.1.4'
Cl Cl 0.1484 0.1585 'International Tables Vol C Tables 4.2.6.8 and 6.1.1.4'

loop_
_geom_angle_atom_site_label_1
_geom_angle_atom_site_label_2
_geom_angle_atom_site_label_3
_geom_angle
C14A O14A H41A 109.5
C1TA N1A N2A 107.5(3)
C2TA N2A N1A 106.2(4)
C1TA N3A C2TA 105.1(3)
C1TA N3A N4A 128.1(4)
C2TA N3A N4A 126.8(3)
N3A N4A C14A 111.2(3)
N3A N4A H40A 105(2)
C14A N4A H40A 114(3)
O2A N5A O1A 125.3(4)
O2A N5A C6A 118.7(3)
O1A N5A C6A 115.7(4)
C2A C1A C6A 115.2(3)
C2A C1A C14A 121.4(4)
C6A C1A C14A 123.2(3)
C3A C2A C1A 122.8(4)
C3A C2A ClA 118.1(3)
C1A C2A ClA 119.0(3)
C4A C3A C2A 119.2(4)
C4A C3A H3A 120.4
C2A C3A H3A 120.4
C5A C4A C3A 120.2(4)
C5A C4A H4A 119.9
C3A C4A H4A 119.9
C4A C5A C6A 119.1(4)
C4A C5A H5A 120.5
C6A C5A H5A 120.5
C5A C6A C1A 123.3(4)
C5A C6A N5A 116.2(4)
C1A C6A N5A 120.4(3)
O14A C14A N4A 113.3(3)
O14A C14A C1A 111.5(3)
N4A C14A C1A 106.4(3)
O14A C14A H14A 108.5
N4A C14A H14A 108.5
C1A C14A H14A 108.5
N1A C1TA N3A 110.5(4)
N1A C1TA H1TA 124.8
N3A C1TA H1TA 124.8
N2A C2TA N3A 110.8(4)
N2A C2TA H2TA 124.6
N3A C2TA H2TA 124.6
C14B O14B H41B 109.5
C1TB N1B N2B 107.8(3)
C2TB N2B N1B 106.8(3)
C1TB N3B C2TB 105.9(3)
C1TB N3B N4B 128.4(4)
C2TB N3B N4B 125.5(4)
N3B N4B C14B 110.8(3)
N3B N4B H40B 100(3)
C14B N4B H40B 108(3)
O2B N5B O1B 124.0(4)
O2B N5B C6B 117.9(4)
O1B N5B C6B 118.0(4)
C6B C1B C2B 114.8(3)
C6B C1B C14B 123.8(4)
C2B C1B C14B 121.4(4)
C3B C2B C1B 122.7(4)
C3B C2B ClB 118.5(3)
C1B C2B ClB 118.8(3)
C2B C3B C4B 119.9(4)
C2B C3B H3B 120.0
C4B C3B H3B 120.0
C5B C4B C3B 119.9(4)
C5B C4B H4B 120.1
C3B C4B H4B 120.1
C4B C5B C6B 118.6(4)
C4B C5B H5B 120.7
C6B C5B H5B 120.7
C5B C6B C1B 124.1(4)
C5B C6B N5B 115.7(4)
C1B C6B N5B 120.2(3)
O14B C14B N4B 114.9(3)
O14B C14B C1B 110.3(3)
N4B C14B C1B 105.9(3)
O14B C14B H14B 108.5
N4B C14B H14B 108.5
C1B C14B H14B 108.5
N1B C1TB N3B 109.7(4)
N1B C1TB H1TB 125.1
N3B C1TB H1TB 125.1
N2B C2TB N3B 109.8(4)
N2B C2TB H2TB 125.1
N3B C2TB H2TB 125.1

loop_
_geom_bond_atom_site_label_1
_geom_bond_atom_site_label_2
_geom_bond_distance
ClA C2A 1.730(5)
O1A N5A 1.246(4)
O2A N5A 1.196(5)
O14A C14A 1.404(5)
O14A H41A 0.8400
N1A C1TA 1.294(5)
N1A N2A 1.390(5)
N2A C2TA 1.302(5)
N3A C1TA 1.348(5)
N3A C2TA 1.351(6)
N3A N4A 1.412(4)
N4A C14A 1.479(5)
N4A H40A 0.92(4)
N5A C6A 1.485(5)
C1A C2A 1.390(5)
C1A C6A 1.392(6)
C1A C14A 1.525(5)
C2A C3A 1.388(6)
C3A C4A 1.388(6)
C3A H3A 0.9500
C4A C5A 1.365(6)
C4A H4A 0.9500
C5A C6A 1.391(5)
C5A H5A 0.9500
C14A H14A 1.0000
C1TA H1TA 0.9500
C2TA H2TA 0.9500
ClB C2B 1.747(4)
O1B N5B 1.233(4)
O2B N5B 1.211(4)
O14B C14B 1.405(5)
O14B H41B 0.8400
N1B C1TB 1.305(5)
N1B N2B 1.384(5)
N2B C2TB 1.313(5)
N3B C1TB 1.352(5)
N3B C2TB 1.357(5)
N3B N4B 1.417(4)
N4B C14B 1.472(5)
N4B H40B 0.84(4)
N5B C6B 1.477(5)
C1B C6B 1.395(5)
C1B C2B 1.396(6)
C1B C14B 1.529(5)
C2B C3B 1.383(5)
C3B C4B 1.383(6)
C3B H3B 0.9500
C4B C5B 1.377(6)
C4B H4B 0.9500
C5B C6B 1.386(5)
C5B H5B 0.9500
C14B H14B 1.0000
C1TB H1TB 0.9500
C2TB H2TB 0.9500

loop_
_geom_torsion_atom_site_label_1
_geom_torsion_atom_site_label_2
_geom_torsion_atom_site_label_3
_geom_torsion_atom_site_label_4
_geom_torsion
C1TA N1A N2A C2TA -1.4(5)
C1TA N3A N4A C14A 89.0(5)
C2TA N3A N4A C14A -92.1(5)
C6A C1A C2A C3A 2.9(6)
C14A C1A C2A C3A -172.9(4)
C6A C1A C2A ClA -178.8(3)
C14A C1A C2A ClA 5.4(5)
C1A C2A C3A C4A -1.0(6)
ClA C2A C3A C4A -179.3(3)
C2A C3A C4A C5A -0.9(6)
C3A C4A C5A C6A 0.7(6)
C4A C5A C6A C1A 1.5(6)
C4A C5A C6A N5A -175.4(4)
C2A C1A C6A C5A -3.1(5)
C14A C1A C6A C5A 172.6(4)
C2A C1A C6A N5A 173.6(3)
C14A C1A C6A N5A -10.7(5)
O2A N5A C6A C5A -49.8(5)
O1A N5A C6A C5A 124.2(4)
O2A N5A C6A C1A 133.2(4)
O1A N5A C6A C1A -52.7(5)
N3A N4A C14A O14A -54.0(5)
N3A N4A C14A C1A -176.8(3)
C2A C1A C14A O14A 151.9(3)
C6A C1A C14A O14A -23.6(5)
C2A C1A C14A N4A -84.2(4)
C6A C1A C14A N4A 100.4(4)
N2A N1A C1TA N3A 1.3(5)
C2TA N3A C1TA N1A -0.6(5)
N4A N3A C1TA N1A 178.4(3)
N1A N2A C2TA N3A 1.0(5)
C1TA N3A C2TA N2A -0.3(5)
N4A N3A C2TA N2A -179.4(3)
C1TB N1B N2B C2TB -0.2(5)
C1TB N3B N4B C14B 73.0(5)
C2TB N3B N4B C14B -112.4(4)
C6B C1B C2B C3B 2.5(5)
C14B C1B C2B C3B -174.5(3)
C6B C1B C2B ClB -179.2(3)
C14B C1B C2B ClB 3.8(5)
C1B C2B C3B C4B -0.8(6)
ClB C2B C3B C4B -179.1(3)
C2B C3B C4B C5B -0.9(6)
C3B C4B C5B C6B 0.6(6)
C4B C5B C6B C1B 1.4(6)
C4B C5B C6B N5B -177.0(3)
C2B C1B C6B C5B -2.8(5)
C14B C1B C6B C5B 174.1(4)
C2B C1B C6B N5B 175.5(3)
C14B C1B C6B N5B -7.6(5)
O2B N5B C6B C5B -48.3(5)
O1B N5B C6B C5B 127.4(4)
O2B N5B C6B C1B 133.2(4)
O1B N5B C6B C1B -51.1(5)
N3B N4B C14B O14B -55.6(5)
N3B N4B C14B C1B -177.6(3)
C6B C1B C14B O14B -32.1(5)
C2B C1B C14B O14B 144.6(3)
C6B C1B C14B N4B 92.8(4)
C2B C1B C14B N4B -90.5(4)
N2B N1B C1TB N3B 0.4(5)
C2TB N3B C1TB N1B -0.4(5)
N4B N3B C1TB N1B 175.0(4)
N1B N2B C2TB N3B -0.1(5)
C1TB N3B C2TB N2B 0.3(5)
N4B N3B C2TB N2B -175.3(4)
